data_7029703
loop_
_publ_author_name
'Harder, Sjoerd'
'Spielmann, Jan'
'Intemann, Julia'

_publ_section_title
;
 Synthesis and thermal decomposition of a pyridylene-bridged
 bis-\b-diketiminate magnesium hydride cluster.
;
_journal_issue 38
_journal_name_full 'Dalton transactions (Cambridge, England : 2003)'
_journal_page_first 14284
_journal_page_last 14290
_journal_paper_doi 10.1039/c4dt00835a
_journal_volume 43
_journal_year 2014
_chemical_formula_moiety 'C78 H106 Mg4 N10'
_chemical_formula_sum 'C78 H106 Mg4 N10'
_chemical_formula_weight 1280.97
_chemical_name_common '[(PYR-nacnac)(MgH)2]2'
_chemical_name_systematic
;
 ?
;
_space_group_IT_number 14
_symmetry_cell_setting monoclinic
_symmetry_space_group_name_Hall '-P 2ybc'
_symmetry_space_group_name_H-M 'P 1 21/c 1'
_atom_sites_solution_hydrogens geom
_atom_sites_solution_primary direct
_atom_sites_solution_secondary difmap
_audit_creation_method SHELXL-97
_cell_angle_alpha 90.00
_cell_angle_beta 103.909(4)
_cell_angle_gamma 90.00
_cell_formula_units_Z 4
_cell_length_a 24.0463(16)
_cell_length_b 15.4013(10)
_cell_length_c 22.4206(15)
_cell_measurement_temperature 103(2)
_cell_volume 8059.9(9)
_computing_structure_refinement 'SHELXL-97 (Sheldrick, 1997)'
_diffrn_ambient_temperature 103(2)
_diffrn_measured_fraction_theta_full 0.988
_diffrn_measured_fraction_theta_max 0.988
_diffrn_radiation_monochromator graphite
_diffrn_radiation_source 'fine-focus sealed tube'
_diffrn_radiation_type MoK\a
_diffrn_radiation_wavelength 0.71073
_diffrn_reflns_av_R_equivalents 0.0766
_diffrn_reflns_av_sigmaI/netI 0.0890
_diffrn_reflns_limit_h_max 29
_diffrn_reflns_limit_h_min -29
_diffrn_reflns_limit_k_max 18
_diffrn_reflns_limit_k_min -18
_diffrn_reflns_limit_l_max 27
_diffrn_reflns_limit_l_min -27
_diffrn_reflns_number 83576
_diffrn_reflns_theta_full 25.78
_diffrn_reflns_theta_max 25.78
_diffrn_reflns_theta_min 0.87
_exptl_absorpt_coefficient_mu 0.090
_exptl_absorpt_correction_T_max 0.9822
_exptl_absorpt_correction_T_min 0.9562
_exptl_absorpt_correction_type multi-scan
_exptl_absorpt_process_details
;
BRUKER AXS SMART APEX 2 Vers. 1.0-27
R.H. Blessing, Acta Cryst. (1995) A51 33-38 
;
_exptl_crystal_colour yellow
_exptl_crystal_density_diffrn 1.056
_exptl_crystal_density_method 'not measured'
_exptl_crystal_description plate
_exptl_crystal_F_000 2768
_exptl_crystal_size_max 0.30
_exptl_crystal_size_mid 0.20
_exptl_crystal_size_min 0.10
_platon_squeeze_details
;
;
_refine_diff_density_max 0.430
_refine_diff_density_min -0.241
_refine_diff_density_rms 0.048
_refine_ls_extinction_method none
_refine_ls_goodness_of_fit_ref 0.943
_refine_ls_hydrogen_treatment mixed
_refine_ls_matrix_type full
_refine_ls_number_parameters 1228
_refine_ls_number_reflns 15303
_refine_ls_number_restraints 0
_refine_ls_restrained_S_all 0.943
_refine_ls_R_factor_all 0.1025
_refine_ls_R_factor_gt 0.0487
_refine_ls_shift/su_max 0.001
_refine_ls_shift/su_mean 0.000
_refine_ls_structure_factor_coef Fsqd
_refine_ls_weighting_details 'calc w=1/[\s^2^(Fo^2^)+(0.0565P)^2^+0.0000P] where P=(Fo^2^+2Fc^2^)/3'
_refine_ls_weighting_scheme calc
_refine_ls_wR_factor_gt 0.1030
_refine_ls_wR_factor_ref 0.1165
_reflns_number_gt 8794
_reflns_number_total 15303
_reflns_threshold_expression >2sigma(I)
_cod_data_source_file c4dt00835a1.cif
_cod_data_source_block hasj260
_cod_depositor_comments 'Adding full bibliography for 7029701--7029703.cif.'
_cod_original_sg_symbol_H-M P21/c
_cod_database_code 7029703

loop_
_symmetry_equiv_pos_as_xyz
'x, y, z'
'-x, y+1/2, -z+1/2'
'-x, -y, -z'
'x, -y-1/2, z-1/2'

loop_
_atom_site_label
_atom_site_type_symbol
_atom_site_fract_x
_atom_site_fract_y
_atom_site_fract_z
_atom_site_U_iso_or_equiv
_atom_site_adp_type
_atom_site_occupancy
_atom_site_symmetry_multiplicity
_atom_site_calc_flag
_atom_site_refinement_flags
_atom_site_disorder_assembly
_atom_site_disorder_group
Mg1 Mg 0.15740(3) 0.41480(4) 0.13916(3) 0.02183(18) Uani 1 1 d . . .
Mg2 Mg 0.31668(3) 0.52490(4) 0.12154(3) 0.02105(18) Uani 1 1 d . . .
Mg3 Mg 0.23863(3) 0.57285(4) 0.22484(3) 0.02427(19) Uani 1 1 d . . .
Mg4 Mg 0.30059(3) 0.32665(4) 0.18615(3) 0.01878(17) Uani 1 1 d . . .
N1 N 0.09034(8) 0.35318(11) 0.16966(8) 0.0240(4) Uani 1 1 d . . .
N2 N 0.09874(8) 0.43174(11) 0.05666(8) 0.0238(4) Uani 1 1 d . . .
N3 N 0.18194(8) 0.48545(11) 0.04259(8) 0.0221(4) Uani 1 1 d . . .
N4 N 0.27290(8) 0.52511(11) 0.03198(8) 0.0228(4) Uani 1 1 d . . .
N5 N 0.38476(7) 0.58653(11) 0.09855(8) 0.0211(4) Uani 1 1 d . . .
N6 N 0.22019(8) 0.68943(11) 0.26034(8) 0.0243(4) Uani 1 1 d . . .
N7 N 0.26927(8) 0.52403(11) 0.31106(9) 0.0280(5) Uani 1 1 d . . .
N8 N 0.31590(7) 0.39774(11) 0.29116(8) 0.0197(4) Uani 1 1 d . . .
N9 N 0.34982(7) 0.27118(11) 0.26440(8) 0.0189(4) Uani 1 1 d . . .
N10 N 0.32175(7) 0.21524(11) 0.13907(8) 0.0196(4) Uani 1 1 d . . .
C1 C 0.00476(13) 0.2609(2) 0.15918(16) 0.0398(7) Uani 1 1 d . . .
C2 C 0.04481(10) 0.31730(14) 0.13331(11) 0.0265(5) Uani 1 1 d . . .
C3 C 0.02958(10) 0.32722(16) 0.06843(11) 0.0289(6) Uani 1 1 d . . .
C4 C 0.05322(9) 0.38202(15) 0.03215(11) 0.0281(6) Uani 1 1 d . . .
C5 C 0.02688(13) 0.3783(2) -0.03629(12) 0.0384(7) Uani 1 1 d . . .
C6 C 0.09352(9) 0.34835(15) 0.23466(10) 0.0269(6) Uani 1 1 d . . .
C7 C 0.12089(10) 0.27867(16) 0.27013(11) 0.0323(6) Uani 1 1 d . . .
C8 C 0.11871(12) 0.2752(2) 0.33155(13) 0.0447(7) Uani 1 1 d . . .
C9 C 0.09198(13) 0.3389(2) 0.35707(14) 0.0544(8) Uani 1 1 d . . .
C10 C 0.06778(12) 0.4093(2) 0.32270(13) 0.0499(8) Uani 1 1 d . . .
C11 C 0.06831(10) 0.41642(17) 0.26068(11) 0.0377(6) Uani 1 1 d . . .
C12 C 0.15180(10) 0.20809(16) 0.24342(13) 0.0371(6) Uani 1 1 d . . .
C13 C 0.21568(12) 0.2067(2) 0.27603(16) 0.0453(8) Uani 1 1 d . . .
C14 C 0.12679(15) 0.1175(2) 0.2480(2) 0.0634(10) Uani 1 1 d . . .
C15 C 0.04038(14) 0.49303(19) 0.22303(14) 0.0493(8) Uani 1 1 d . . .
C16 C -0.02243(16) 0.4795(3) 0.19797(18) 0.0665(10) Uani 1 1 d . . .
C17 C 0.05029(18) 0.5796(2) 0.2566(2) 0.0688(11) Uani 1 1 d . . .
C18 C 0.12435(10) 0.48739(14) 0.02207(10) 0.0244(5) Uani 1 1 d . . .
C19 C 0.09646(11) 0.54278(16) -0.02443(11) 0.0313(6) Uani 1 1 d . . .
C20 C 0.12929(11) 0.59624(17) -0.05142(12) 0.0353(6) Uani 1 1 d . . .
C21 C 0.18781(11) 0.59185(17) -0.03341(11) 0.0320(6) Uani 1 1 d . . .
C22 C 0.21331(9) 0.53344(14) 0.01272(10) 0.0241(5) Uani 1 1 d . . .
C23 C 0.27149(13) 0.4679(2) -0.07200(12) 0.0353(6) Uani 1 1 d . . .
C24 C 0.30190(10) 0.50558(14) -0.01033(10) 0.0249(5) Uani 1 1 d . . .
C25 C 0.36096(10) 0.51660(15) -0.00036(10) 0.0254(5) Uani 1 1 d . . .
C26 C 0.39821(9) 0.56354(14) 0.04686(10) 0.0222(5) Uani 1 1 d . . .
C27 C 0.45514(11) 0.5898(2) 0.03499(13) 0.0325(6) Uani 1 1 d . . .
C28 C 0.42120(9) 0.64758(14) 0.13762(10) 0.0231(5) Uani 1 1 d . . .
C29 C 0.45900(9) 0.61904(14) 0.19164(10) 0.0249(5) Uani 1 1 d . . .
C30 C 0.49455(11) 0.67970(16) 0.22878(12) 0.0307(6) Uani 1 1 d . . .
C31 C 0.49262(11) 0.76559(17) 0.21303(13) 0.0360(7) Uani 1 1 d . . .
C32 C 0.45373(12) 0.79431(16) 0.16138(13) 0.0366(7) Uani 1 1 d . . .
C33 C 0.41664(10) 0.73686(15) 0.12231(11) 0.0293(6) Uani 1 1 d . . .
C34 C 0.46264(10) 0.52436(15) 0.21088(11) 0.0262(5) Uani 1 1 d . . .
C35 C 0.52071(12) 0.48493(19) 0.21122(16) 0.0409(7) Uani 1 1 d . . .
C36 C 0.44885(16) 0.5135(2) 0.27315(14) 0.0448(7) Uani 1 1 d . . .
C37 C 0.37163(12) 0.76883(17) 0.06735(13) 0.0384(7) Uani 1 1 d . . .
C38 C 0.31653(15) 0.7905(3) 0.08646(18) 0.0554(9) Uani 1 1 d . . .
C39 C 0.3913(2) 0.8466(2) 0.0350(2) 0.0642(10) Uani 1 1 d . . .
C40 C 0.16905(15) 0.7649(2) 0.32782(15) 0.0431(7) Uani 1 1 d . . .
C41 C 0.19794(10) 0.68638(14) 0.30889(11) 0.0304(6) Uani 1 1 d . . .
C42 C 0.20052(12) 0.61211(16) 0.34560(12) 0.0406(7) Uani 1 1 d . . .
C43 C 0.23705(11) 0.54112(16) 0.35086(12) 0.0379(7) Uani 1 1 d . . .
C44 C 0.2372(2) 0.4796(3) 0.4036(2) 0.0655(12) Uani 1 1 d . . .
C45 C 0.22726(10) 0.77415(14) 0.23618(10) 0.0246(5) Uani 1 1 d . . .
C46 C 0.27734(10) 0.82041(15) 0.26285(11) 0.0300(6) Uani 1 1 d . A .
C47 C 0.28292(13) 0.90324(17) 0.24137(14) 0.0418(7) Uani 1 1 d . . .
C48 C 0.24150(14) 0.93949(18) 0.19491(15) 0.0477(8) Uani 1 1 d . . .
C49 C 0.19364(13) 0.89229(17) 0.16774(14) 0.0446(7) Uani 1 1 d . . .
C50 C 0.18503(10) 0.80806(15) 0.18770(11) 0.0318(6) Uani 1 1 d . . .
C51 C 0.32441(11) 0.78054(19) 0.31245(12) 0.0381(7) Uani 1 1 d . . .
C52A C 0.3683(3) 0.7338(6) 0.2890(3) 0.043(2) Uiso 0.517(15) 1 d P A 1
H52A H 0.3978 0.7113 0.3236 0.064 Uiso 0.517(15) 1 calc PR A 1
H52B H 0.3859 0.7736 0.2648 0.064 Uiso 0.517(15) 1 calc PR A 1
H52C H 0.3504 0.6854 0.2629 0.064 Uiso 0.517(15) 1 calc PR A 1
C53A C 0.3553(3) 0.8518(5) 0.3608(3) 0.051(2) Uiso 0.517(15) 1 d P A 1
H53A H 0.3822 0.8232 0.3949 0.077 Uiso 0.517(15) 1 calc PR A 1
H53B H 0.3265 0.8835 0.3766 0.077 Uiso 0.517(15) 1 calc PR A 1
H53C H 0.3762 0.8925 0.3406 0.077 Uiso 0.517(15) 1 calc PR A 1
C52B C 0.3792(3) 0.7700(7) 0.2861(3) 0.053(2) Uiso 0.483(15) 1 d P A 2
H52D H 0.4086 0.7376 0.3155 0.079 Uiso 0.483(15) 1 calc PR A 2
H52E H 0.3941 0.8275 0.2794 0.079 Uiso 0.483(15) 1 calc PR A 2
H52F H 0.3690 0.7385 0.2471 0.079 Uiso 0.483(15) 1 calc PR A 2
C53B C 0.3376(4) 0.8234(7) 0.3730(4) 0.067(3) Uiso 0.483(15) 1 d P A 2
H53D H 0.3742 0.8015 0.3978 0.100 Uiso 0.483(15) 1 calc PR A 2
H53E H 0.3071 0.8110 0.3940 0.100 Uiso 0.483(15) 1 calc PR A 2
H53F H 0.3403 0.8863 0.3675 0.100 Uiso 0.483(15) 1 calc PR A 2
C54 C 0.13250(11) 0.75661(18) 0.15696(13) 0.0420(7) Uani 1 1 d . . .
C55 C 0.07683(15) 0.8075(3) 0.1506(2) 0.0635(10) Uani 1 1 d . . .
C56 C 0.13782(17) 0.7216(3) 0.09500(16) 0.0622(10) Uani 1 1 d . . .
C57 C 0.31489(10) 0.46448(14) 0.32901(10) 0.0245(5) Uani 1 1 d . . .
C58 C 0.35764(11) 0.47697(16) 0.38267(11) 0.0322(6) Uani 1 1 d . . .
C59 C 0.40128(11) 0.41682(16) 0.39800(11) 0.0314(6) Uani 1 1 d . . .
C60 C 0.40131(10) 0.34548(15) 0.36147(10) 0.0237(5) Uani 1 1 d . . .
C61 C 0.35738(9) 0.33615(13) 0.30870(9) 0.0191(5) Uani 1 1 d . . .
C62 C 0.38286(13) 0.15173(17) 0.34064(11) 0.0279(6) Uani 1 1 d . . .
C63 C 0.36157(9) 0.18701(14) 0.27590(9) 0.0195(5) Uani 1 1 d . . .
C64 C 0.35370(9) 0.12681(14) 0.22949(10) 0.0213(5) Uani 1 1 d . . .
C65 C 0.33991(9) 0.14049(13) 0.16507(10) 0.0193(5) Uani 1 1 d . . .
C66 C 0.34972(13) 0.06229(16) 0.12789(12) 0.0296(6) Uani 1 1 d . . .
C67 C 0.31480(9) 0.22184(13) 0.07364(10) 0.0215(5) Uani 1 1 d . . .
C68 C 0.25989(10) 0.21222(14) 0.03502(10) 0.0244(5) Uani 1 1 d . . .
C69 C 0.25354(11) 0.22101(16) -0.02787(11) 0.0297(6) Uani 1 1 d . . .
C70 C 0.29970(11) 0.23862(16) -0.05212(12) 0.0347(6) Uani 1 1 d . . .
C71 C 0.35338(12) 0.24788(16) -0.01360(11) 0.0321(6) Uani 1 1 d . . .
C72 C 0.36247(10) 0.23958(14) 0.04977(10) 0.0257(5) Uani 1 1 d . . .
C73 C 0.20879(10) 0.18835(16) 0.06017(11) 0.0290(6) Uani 1 1 d . . .
C74 C 0.19364(15) 0.09229(19) 0.05138(17) 0.0486(8) Uani 1 1 d . . .
C75 C 0.15694(13) 0.2427(2) 0.03253(16) 0.0469(8) Uani 1 1 d . . .
C76 C 0.42331(10) 0.24721(16) 0.08996(11) 0.0292(6) Uani 1 1 d . . .
C77 C 0.44717(13) 0.33783(18) 0.08804(15) 0.0405(7) Uani 1 1 d . . .
C78 C 0.46394(13) 0.1809(2) 0.07159(16) 0.0436(7) Uani 1 1 d . . .
H1A H 0.0219(12) 0.208(2) 0.1720(13) 0.062(9) Uiso 1 1 d . . .
H1B H -0.0296(11) 0.2546(15) 0.1313(12) 0.038(7) Uiso 1 1 d . . .
H1C H -0.0057(13) 0.282(2) 0.1945(16) 0.082(12) Uiso 1 1 d . . .
H3 H -0.0015(9) 0.2958(13) 0.0467(9) 0.018(6) Uiso 1 1 d . . .
H5A H -0.0007(11) 0.4245(17) -0.0481(11) 0.044(8) Uiso 1 1 d . . .
H5B H 0.0106(11) 0.3207(18) -0.0462(12) 0.054(8) Uiso 1 1 d . . .
H5C H 0.0558(10) 0.3817(14) -0.0588(11) 0.034(7) Uiso 1 1 d . . .
H8 H 0.1327(11) 0.2253(17) 0.3530(12) 0.050(8) Uiso 1 1 d . . .
H9 H 0.0884(12) 0.3378(18) 0.4003(14) 0.071(9) Uiso 1 1 d . . .
H10 H 0.0500(12) 0.4578(17) 0.3415(12) 0.057(8) Uiso 1 1 d . . .
H12 H 0.1492(9) 0.2208(14) 0.1975(11) 0.030(6) Uiso 1 1 d . . .
H13A H 0.2320(11) 0.2688(18) 0.2777(12) 0.052(8) Uiso 1 1 d . . .
H13B H 0.2367(10) 0.1620(16) 0.2561(11) 0.039(7) Uiso 1 1 d . . .
H13C H 0.2198(11) 0.1872(18) 0.3169(14) 0.060(9) Uiso 1 1 d . . .
H14A H 0.1341(16) 0.096(3) 0.298(2) 0.128(15) Uiso 1 1 d . . .
H14B H 0.1484(12) 0.0746(18) 0.2230(12) 0.057(8) Uiso 1 1 d . . .
H14C H 0.0894(15) 0.118(2) 0.2232(15) 0.087(12) Uiso 1 1 d . . .
H15 H 0.0566(12) 0.4988(18) 0.1876(14) 0.069(9) Uiso 1 1 d . . .
H16A H -0.0322(17) 0.424(3) 0.175(2) 0.135(17) Uiso 1 1 d . . .
H16B H -0.0434(14) 0.533(2) 0.1762(15) 0.089(11) Uiso 1 1 d . . .
H16C H -0.0427(12) 0.4724(16) 0.2334(14) 0.056(9) Uiso 1 1 d . . .
H17A H 0.0294(16) 0.574(2) 0.2957(18) 0.115(14) Uiso 1 1 d . . .
H17B H 0.0304(14) 0.630(2) 0.2251(16) 0.091(11) Uiso 1 1 d . . .
H17C H 0.0876(15) 0.590(2) 0.2765(15) 0.081(12) Uiso 1 1 d . . .
H19 H 0.0580(10) 0.5435(13) -0.0356(9) 0.021(6) Uiso 1 1 d . . .
H20 H 0.1107(10) 0.6405(16) -0.0818(11) 0.044(7) Uiso 1 1 d . . .
H21 H 0.2099(10) 0.6264(15) -0.0496(11) 0.034(7) Uiso 1 1 d . . .
H23A H 0.2407(11) 0.4282(16) -0.0725(11) 0.041(7) Uiso 1 1 d . . .
H23B H 0.2982(10) 0.4291(14) -0.0893(10) 0.033(6) Uiso 1 1 d . . .
H23C H 0.2573(12) 0.5122(19) -0.1010(14) 0.066(10) Uiso 1 1 d . . .
H25 H 0.3778(9) 0.4965(13) -0.0320(10) 0.023(6) Uiso 1 1 d . . .
H27A H 0.4577(11) 0.6528(18) 0.0281(12) 0.054(8) Uiso 1 1 d . . .
H27B H 0.4635(10) 0.5607(15) -0.0010(11) 0.037(7) Uiso 1 1 d . . .
H27C H 0.4860(10) 0.5783(15) 0.0705(12) 0.038(7) Uiso 1 1 d . . .
H30 H 0.5218(9) 0.6600(14) 0.2658(11) 0.031(7) Uiso 1 1 d . . .
H31 H 0.5190(10) 0.8080(16) 0.2377(11) 0.043(7) Uiso 1 1 d . . .
H32 H 0.4522(10) 0.8554(16) 0.1505(10) 0.038(7) Uiso 1 1 d . . .
H34 H 0.4321(9) 0.4922(13) 0.1781(9) 0.020(6) Uiso 1 1 d . . .
H35A H 0.5311(12) 0.4921(17) 0.1695(14) 0.066(9) Uiso 1 1 d . . .
H35B H 0.5219(10) 0.4204(18) 0.2186(12) 0.052(8) Uiso 1 1 d . . .
H35C H 0.5499(13) 0.5161(18) 0.2416(14) 0.064(9) Uiso 1 1 d . . .
H36A H 0.4786(11) 0.5431(17) 0.3041(12) 0.048(8) Uiso 1 1 d . . .
H36B H 0.4482(11) 0.4512(18) 0.2858(12) 0.053(8) Uiso 1 1 d . . .
H36C H 0.4105(11) 0.5404(16) 0.2740(11) 0.045(8) Uiso 1 1 d . . .
H37 H 0.3617(9) 0.7236(15) 0.0369(11) 0.035(7) Uiso 1 1 d . . .
H38A H 0.3007(12) 0.7413(19) 0.1052(13) 0.062(9) Uiso 1 1 d . . .
H38B H 0.2849(11) 0.8108(16) 0.0512(12) 0.048(8) Uiso 1 1 d . . .
H38C H 0.3221(12) 0.8346(19) 0.1157(14) 0.061(10) Uiso 1 1 d . . .
H39A H 0.3995(14) 0.899(2) 0.0610(16) 0.093(13) Uiso 1 1 d . . .
H39B H 0.3605(13) 0.8538(19) -0.0040(15) 0.067(10) Uiso 1 1 d . . .
H39C H 0.4294(15) 0.833(2) 0.0237(14) 0.084(12) Uiso 1 1 d . . .
H40A H 0.1933(11) 0.8134(18) 0.3376(12) 0.052(9) Uiso 1 1 d . . .
H40B H 0.1503(11) 0.7482(15) 0.3622(13) 0.049(8) Uiso 1 1 d . . .
H40C H 0.1396(13) 0.786(2) 0.2916(15) 0.078(11) Uiso 1 1 d . . .
H42 H 0.1779(10) 0.6161(15) 0.3762(12) 0.046(7) Uiso 1 1 d . . .
H44A H 0.2461(14) 0.418(2) 0.3982(15) 0.093(12) Uiso 1 1 d . . .
H44B H 0.2000(14) 0.4755(18) 0.4095(14) 0.069(10) Uiso 1 1 d . . .
H44C H 0.2602(17) 0.507(3) 0.4405(19) 0.115(18) Uiso 1 1 d . . .
H47 H 0.3145(11) 0.9375(16) 0.2583(11) 0.041(7) Uiso 1 1 d . . .
H48 H 0.2481(12) 0.998(2) 0.1805(14) 0.077(10) Uiso 1 1 d . . .
H49 H 0.1642(11) 0.9162(16) 0.1316(12) 0.048(8) Uiso 1 1 d . . .
H51 H 0.3109(14) 0.728(2) 0.3258(15) 0.085(11) Uiso 1 1 d . . .
H54 H 0.1289(9) 0.7089(15) 0.1825(10) 0.029(7) Uiso 1 1 d . . .
H55A H 0.0706(12) 0.8302(19) 0.1915(15) 0.071(10) Uiso 1 1 d . . .
H55B H 0.0422(15) 0.770(2) 0.1330(15) 0.086(11) Uiso 1 1 d . . .
H55C H 0.0747(13) 0.856(2) 0.1178(16) 0.086(12) Uiso 1 1 d . . .
H56A H 0.1393(12) 0.7709(19) 0.0626(14) 0.064(9) Uiso 1 1 d . . .
H56B H 0.1069(14) 0.684(2) 0.0767(15) 0.076(11) Uiso 1 1 d . . .
H56C H 0.1747(13) 0.6832(19) 0.0993(13) 0.070(9) Uiso 1 1 d . . .
H58 H 0.3581(8) 0.5296(14) 0.4077(10) 0.024(6) Uiso 1 1 d . . .
H59 H 0.4312(10) 0.4248(14) 0.4337(11) 0.037(7) Uiso 1 1 d . . .
H60 H 0.4316(9) 0.3041(13) 0.3725(9) 0.020(6) Uiso 1 1 d . . .
H62A H 0.4241(11) 0.1593(14) 0.3550(10) 0.035(7) Uiso 1 1 d . . .
H62B H 0.3732(9) 0.0895(15) 0.3402(10) 0.032(6) Uiso 1 1 d . . .
H62C H 0.3658(10) 0.1841(15) 0.3714(11) 0.039(7) Uiso 1 1 d . . .
H64 H 0.3620(8) 0.0696(13) 0.2419(9) 0.016(5) Uiso 1 1 d . . .
H66A H 0.3312(11) 0.0662(17) 0.0861(13) 0.053(8) Uiso 1 1 d . . .
H66B H 0.3364(11) 0.0064(17) 0.1449(12) 0.052(8) Uiso 1 1 d . . .
H66C H 0.3893(13) 0.0548(17) 0.1285(12) 0.057(9) Uiso 1 1 d . . .
H69 H 0.2163(9) 0.2129(13) -0.0538(10) 0.022(6) Uiso 1 1 d . . .
H70 H 0.2952(10) 0.2425(15) -0.0939(12) 0.040(7) Uiso 1 1 d . . .
H71 H 0.3873(10) 0.2627(13) -0.0290(10) 0.030(6) Uiso 1 1 d . . .
H73 H 0.2189(10) 0.1996(15) 0.1050(12) 0.045(7) Uiso 1 1 d . . .
H74A H 0.1789(13) 0.0757(19) 0.0018(16) 0.082(10) Uiso 1 1 d . . .
H74B H 0.1571(11) 0.0784(15) 0.0703(11) 0.050(7) Uiso 1 1 d . . .
H74C H 0.2245(13) 0.0564(19) 0.0690(13) 0.064(10) Uiso 1 1 d . . .
H75A H 0.1668(12) 0.309(2) 0.0315(13) 0.073(10) Uiso 1 1 d . . .
H75B H 0.1221(14) 0.2307(19) 0.0559(14) 0.083(10) Uiso 1 1 d . . .
H75C H 0.1420(11) 0.2247(17) -0.0086(14) 0.055(9) Uiso 1 1 d . . .
H76 H 0.4222(9) 0.2334(13) 0.1316(11) 0.030(6) Uiso 1 1 d . . .
H77A H 0.4512(10) 0.3541(16) 0.0452(13) 0.047(8) Uiso 1 1 d . . .
H77B H 0.4886(12) 0.3443(16) 0.1139(12) 0.052(8) Uiso 1 1 d . . .
H77C H 0.4237(10) 0.3792(15) 0.1019(10) 0.032(7) Uiso 1 1 d . . .
H78A H 0.4724(12) 0.2017(19) 0.0301(15) 0.078(10) Uiso 1 1 d . . .
H78B H 0.4464(12) 0.119(2) 0.0690(13) 0.066(9) Uiso 1 1 d . . .
H78C H 0.5006(12) 0.1855(16) 0.1003(13) 0.052(8) Uiso 1 1 d . . .
H101 H 0.2223(9) 0.3491(14) 0.1611(10) 0.040 Uiso 1 1 d . . .
H102 H 0.2872(9) 0.5851(14) 0.1752(10) 0.040 Uiso 1 1 d . . .
H103 H 0.1765(9) 0.5162(14) 0.1830(10) 0.040 Uiso 1 1 d . . .
H104 H 0.3321(9) 0.4172(14) 0.1551(10) 0.040 Uiso 1 1 d . . .

loop_
_atom_site_aniso_label
_atom_site_aniso_U_11
_atom_site_aniso_U_22
_atom_site_aniso_U_33
_atom_site_aniso_U_23
_atom_site_aniso_U_13
_atom_site_aniso_U_12
Mg1 0.0203(4) 0.0222(4) 0.0221(4) 0.0010(3) 0.0034(3) 0.0009(3)
Mg2 0.0219(4) 0.0229(4) 0.0190(4) 0.0021(3) 0.0062(3) -0.0011(3)
Mg3 0.0286(5) 0.0209(4) 0.0258(4) -0.0021(3) 0.0115(3) 0.0016(3)
Mg4 0.0194(4) 0.0192(4) 0.0167(4) 0.0009(3) 0.0025(3) 0.0010(3)
N1 0.0183(11) 0.0277(11) 0.0250(11) 0.0065(9) 0.0032(9) 0.0019(9)
N2 0.0211(11) 0.0277(11) 0.0222(11) 0.0050(9) 0.0044(8) 0.0000(9)
N3 0.0211(11) 0.0253(10) 0.0185(10) 0.0035(8) 0.0018(8) -0.0007(8)
N4 0.0206(11) 0.0270(10) 0.0209(10) 0.0056(9) 0.0053(8) 0.0004(8)
N5 0.0215(10) 0.0221(10) 0.0203(10) 0.0009(8) 0.0062(8) 0.0000(8)
N6 0.0290(11) 0.0196(10) 0.0266(11) -0.0017(9) 0.0112(9) 0.0015(8)
N7 0.0337(12) 0.0236(10) 0.0292(11) 0.0007(9) 0.0124(10) 0.0052(9)
N8 0.0216(11) 0.0198(10) 0.0181(10) 0.0008(8) 0.0056(8) 0.0013(8)
N9 0.0218(10) 0.0193(10) 0.0161(10) -0.0011(8) 0.0053(8) 0.0008(8)
N10 0.0211(10) 0.0219(10) 0.0147(10) -0.0005(8) 0.0022(8) -0.0010(8)
C1 0.0242(17) 0.0440(19) 0.051(2) 0.0168(16) 0.0078(15) -0.0042(14)
C2 0.0199(13) 0.0257(13) 0.0344(15) 0.0086(11) 0.0072(11) 0.0033(11)
C3 0.0201(14) 0.0310(14) 0.0336(15) 0.0010(12) 0.0023(11) -0.0060(12)
C4 0.0212(13) 0.0329(14) 0.0283(14) -0.0009(11) 0.0022(11) -0.0003(11)
C5 0.0323(17) 0.056(2) 0.0264(15) -0.0020(14) 0.0054(13) -0.0096(16)
C6 0.0191(13) 0.0355(14) 0.0259(13) 0.0089(12) 0.0047(10) -0.0010(11)
C7 0.0199(13) 0.0422(15) 0.0327(15) 0.0125(13) 0.0023(11) -0.0040(12)
C8 0.0332(17) 0.060(2) 0.0382(18) 0.0234(16) 0.0032(13) 0.0039(15)
C9 0.0430(19) 0.089(3) 0.0335(18) 0.0159(18) 0.0131(15) 0.0058(18)
C10 0.0435(19) 0.073(2) 0.0358(17) 0.0067(17) 0.0152(14) 0.0125(16)
C11 0.0299(15) 0.0537(17) 0.0324(15) 0.0095(13) 0.0132(12) 0.0057(13)
C12 0.0267(15) 0.0356(15) 0.0446(18) 0.0137(13) 0.0000(13) 0.0002(12)
C13 0.0311(17) 0.050(2) 0.052(2) 0.0180(17) 0.0047(15) 0.0045(15)
C14 0.034(2) 0.0414(19) 0.109(3) 0.014(2) 0.006(2) -0.0029(16)
C15 0.057(2) 0.060(2) 0.0382(17) 0.0114(15) 0.0256(16) 0.0270(16)
C16 0.067(3) 0.066(3) 0.056(2) -0.007(2) -0.007(2) 0.030(2)
C17 0.047(2) 0.055(2) 0.106(3) 0.003(2) 0.021(2) 0.0068(19)
C18 0.0247(14) 0.0284(13) 0.0197(12) 0.0024(11) 0.0048(10) -0.0010(11)
C19 0.0197(15) 0.0426(16) 0.0301(14) 0.0121(12) 0.0030(12) 0.0033(12)
C20 0.0343(17) 0.0408(16) 0.0285(15) 0.0182(13) 0.0030(12) 0.0072(13)
C21 0.0291(16) 0.0393(15) 0.0280(14) 0.0160(12) 0.0078(12) 0.0003(12)
C22 0.0232(14) 0.0264(13) 0.0224(13) 0.0041(11) 0.0049(10) -0.0007(11)
C23 0.0358(17) 0.0408(17) 0.0280(15) -0.0064(14) 0.0053(13) -0.0040(15)
C24 0.0314(15) 0.0243(12) 0.0185(13) 0.0036(10) 0.0051(11) 0.0022(11)
C25 0.0276(15) 0.0330(14) 0.0182(13) -0.0012(11) 0.0109(11) 0.0028(11)
C26 0.0240(13) 0.0208(12) 0.0222(13) 0.0063(10) 0.0067(10) 0.0060(10)
C27 0.0258(16) 0.0439(18) 0.0306(16) -0.0020(14) 0.0121(13) -0.0011(13)
C28 0.0222(13) 0.0232(12) 0.0282(14) -0.0023(11) 0.0143(11) -0.0014(10)
C29 0.0216(13) 0.0280(13) 0.0282(14) -0.0046(11) 0.0123(11) -0.0033(11)
C30 0.0242(14) 0.0349(15) 0.0350(16) -0.0095(13) 0.0112(12) -0.0049(12)
C31 0.0307(16) 0.0317(15) 0.0503(18) -0.0143(14) 0.0187(14) -0.0081(13)
C32 0.0430(17) 0.0187(14) 0.0557(19) -0.0053(13) 0.0265(15) -0.0039(13)
C33 0.0302(14) 0.0266(13) 0.0361(15) 0.0023(12) 0.0179(12) -0.0010(11)
C34 0.0235(14) 0.0263(13) 0.0276(14) 0.0012(11) 0.0038(11) -0.0034(11)
C35 0.0365(18) 0.0287(16) 0.059(2) -0.0004(15) 0.0144(16) 0.0000(14)
C36 0.062(2) 0.0401(18) 0.0376(18) 0.0059(15) 0.0212(17) -0.0038(17)
C37 0.0484(18) 0.0262(14) 0.0441(18) 0.0084(14) 0.0181(14) 0.0036(13)
C38 0.048(2) 0.056(2) 0.062(2) 0.016(2) 0.0133(19) 0.0163(18)
C39 0.085(3) 0.046(2) 0.065(3) 0.024(2) 0.027(2) 0.002(2)
C40 0.059(2) 0.0357(17) 0.0409(19) -0.0031(15) 0.0254(17) 0.0119(16)
C41 0.0364(15) 0.0252(13) 0.0334(15) -0.0033(12) 0.0160(12) 0.0054(11)
C42 0.0532(19) 0.0385(16) 0.0416(17) 0.0075(13) 0.0341(15) 0.0142(14)
C43 0.0496(17) 0.0342(14) 0.0371(16) 0.0038(12) 0.0245(14) 0.0080(13)
C44 0.086(3) 0.053(2) 0.076(3) 0.032(2) 0.057(3) 0.028(2)
C45 0.0310(14) 0.0173(12) 0.0280(14) -0.0049(11) 0.0120(11) 0.0027(11)
C46 0.0336(15) 0.0266(13) 0.0330(14) -0.0063(12) 0.0143(12) -0.0014(12)
C47 0.0408(18) 0.0325(16) 0.0548(19) -0.0075(15) 0.0166(15) -0.0113(15)
C48 0.060(2) 0.0251(15) 0.064(2) 0.0063(15) 0.0281(18) -0.0006(15)
C49 0.056(2) 0.0347(16) 0.0430(18) 0.0095(14) 0.0113(15) 0.0130(15)
C50 0.0379(16) 0.0246(13) 0.0319(15) -0.0006(12) 0.0065(12) 0.0041(12)
C51 0.0295(16) 0.0462(17) 0.0366(16) -0.0079(14) 0.0040(12) -0.0040(13)
C54 0.0394(18) 0.0379(16) 0.0425(18) -0.0014(15) -0.0025(13) 0.0036(14)
C55 0.040(2) 0.069(2) 0.074(3) -0.019(2) -0.0019(18) 0.0083(18)
C56 0.057(2) 0.068(2) 0.050(2) -0.020(2) -0.0092(18) 0.011(2)
C57 0.0317(14) 0.0230(12) 0.0204(13) 0.0014(11) 0.0093(11) 0.0006(11)
C58 0.0508(18) 0.0248(14) 0.0216(14) -0.0069(12) 0.0100(12) -0.0016(13)
C59 0.0381(16) 0.0365(15) 0.0163(13) 0.0001(12) -0.0001(12) -0.0041(13)
C60 0.0243(14) 0.0274(13) 0.0182(13) 0.0045(11) 0.0031(10) 0.0031(11)
C61 0.0214(13) 0.0235(12) 0.0138(12) 0.0044(10) 0.0072(10) -0.0015(10)
C62 0.0364(17) 0.0277(15) 0.0198(13) 0.0044(11) 0.0073(12) 0.0054(13)
C63 0.0161(12) 0.0247(12) 0.0186(12) 0.0015(10) 0.0063(9) -0.0001(10)
C64 0.0260(13) 0.0147(12) 0.0229(13) 0.0034(11) 0.0055(10) 0.0042(10)
C65 0.0169(12) 0.0200(12) 0.0207(12) -0.0018(10) 0.0041(9) -0.0011(10)
C66 0.0383(18) 0.0255(14) 0.0238(15) -0.0058(12) 0.0052(13) 0.0031(13)
C67 0.0285(14) 0.0179(11) 0.0172(12) -0.0032(10) 0.0037(10) 0.0023(10)
C68 0.0298(14) 0.0238(12) 0.0181(13) -0.0025(10) 0.0031(10) 0.0021(10)
C69 0.0293(15) 0.0347(14) 0.0202(14) -0.0059(11) -0.0034(12) -0.0021(12)
C70 0.0437(18) 0.0452(16) 0.0145(14) -0.0003(12) 0.0055(13) -0.0045(13)
C71 0.0381(16) 0.0408(15) 0.0189(14) -0.0031(11) 0.0098(12) -0.0072(13)
C72 0.0307(14) 0.0306(13) 0.0148(12) -0.0032(10) 0.0032(10) -0.0020(11)
C73 0.0260(14) 0.0399(15) 0.0196(13) -0.0074(12) 0.0024(11) -0.0024(12)
C74 0.042(2) 0.0421(18) 0.068(2) 0.0033(17) 0.0259(18) -0.0031(16)
C75 0.0353(18) 0.054(2) 0.049(2) -0.0100(17) 0.0052(15) 0.0081(15)
C76 0.0280(14) 0.0394(15) 0.0203(14) -0.0020(12) 0.0060(11) -0.0028(12)
C77 0.0354(18) 0.0378(17) 0.049(2) -0.0100(15) 0.0111(15) -0.0044(14)
C78 0.0333(18) 0.0432(18) 0.052(2) -0.0064(16) 0.0059(15) 0.0040(15)

loop_
_atom_type_symbol
_atom_type_description
_atom_type_scat_dispersion_real
_atom_type_scat_dispersion_imag
_atom_type_scat_source
C C 0.0033 0.0016 'International Tables Vol C Tables 4.2.6.8 and 6.1.1.4'
H H 0.0000 0.0000 'International Tables Vol C Tables 4.2.6.8 and 6.1.1.4'
N N 0.0061 0.0033 'International Tables Vol C Tables 4.2.6.8 and 6.1.1.4'
Mg Mg 0.0486 0.0363 'International Tables Vol C Tables 4.2.6.8 and 6.1.1.4'

loop_
_geom_angle_atom_site_label_1
_geom_angle_atom_site_label_2
_geom_angle_atom_site_label_3
_geom_angle
N2 Mg1 N1 86.36(7)
N2 Mg1 N3 56.26(6)
N1 Mg1 N3 142.53(7)
N2 Mg1 C18 28.71(7)
N1 Mg1 C18 114.60(7)
N3 Mg1 C18 28.73(6)
N2 Mg1 Mg3 126.34(6)
N1 Mg1 Mg3 120.98(6)
N3 Mg1 Mg3 87.51(4)
C18 Mg1 Mg3 103.84(5)
N2 Mg1 Mg4 135.19(6)
N1 Mg1 Mg4 118.87(5)
N3 Mg1 Mg4 90.50(4)
C18 Mg1 Mg4 117.46(5)
Mg3 Mg1 Mg4 74.18(2)
N2 Mg1 H101 132.0(7)
N1 Mg1 H101 109.4(7)
N3 Mg1 H101 96.0(7)
C18 Mg1 H101 120.5(7)
Mg3 Mg1 H101 84.7(7)
Mg4 Mg1 H101 11.6(7)
N2 Mg1 H103 113.7(7)
N1 Mg1 H103 108.5(6)
N3 Mg1 H103 90.7(7)
C18 Mg1 H103 98.1(7)
Mg3 Mg1 H103 19.9(7)
Mg4 Mg1 H103 93.7(7)
H101 Mg1 H103 103.9(9)
N4 Mg2 N5 90.35(7)
N4 Mg2 Mg3 115.73(6)
N5 Mg2 Mg3 132.28(6)
N4 Mg2 Mg4 109.49(6)
N5 Mg2 Mg4 133.64(6)
Mg3 Mg2 Mg4 76.66(2)
N4 Mg2 H102 117.9(7)
N5 Mg2 H102 113.2(7)
Mg3 Mg2 H102 19.6(7)
Mg4 Mg2 H102 94.3(7)
N4 Mg2 H104 114.6(7)
N5 Mg2 H104 115.3(7)
Mg3 Mg2 H104 90.4(7)
Mg4 Mg2 H104 18.3(7)
H102 Mg2 H104 105.5(10)
N7 Mg3 N6 91.00(8)
N7 Mg3 Mg2 115.69(6)
N6 Mg3 Mg2 131.34(6)
N7 Mg3 Mg1 107.35(6)
N6 Mg3 Mg1 133.95(6)
Mg2 Mg3 Mg1 78.24(2)
N7 Mg3 H102 118.9(7)
N6 Mg3 H102 112.2(7)
Mg2 Mg3 H102 19.5(7)
Mg1 Mg3 H102 95.5(7)
N7 Mg3 H103 112.5(7)
N6 Mg3 H103 113.5(7)
Mg2 Mg3 H103 93.8(7)
Mg1 Mg3 H103 20.5(7)
H102 Mg3 H103 108.1(10)
N9 Mg4 N10 86.05(7)
N9 Mg4 N8 57.45(6)
N10 Mg4 N8 143.51(7)
N9 Mg4 C61 29.08(6)
N10 Mg4 C61 114.45(7)
N8 Mg4 C61 29.43(6)
N9 Mg4 Mg2 128.99(6)
N10 Mg4 Mg2 116.10(5)
N8 Mg4 Mg2 90.10(4)
C61 Mg4 Mg2 107.04(5)
N9 Mg4 Mg1 135.97(5)
N10 Mg4 Mg1 118.71(5)
N8 Mg4 Mg1 91.37(4)
C61 Mg4 Mg1 118.59(5)
Mg2 Mg4 Mg1 74.91(2)
N9 Mg4 H101 132.0(7)
N10 Mg4 H101 110.0(7)
N8 Mg4 H101 96.4(7)
C61 Mg4 H101 120.8(7)
Mg2 Mg4 H101 85.2(7)
Mg1 Mg4 H101 11.4(6)
N9 Mg4 H104 116.2(7)
N10 Mg4 H104 105.0(7)
N8 Mg4 H104 92.5(7)
C61 Mg4 H104 100.9(7)
Mg2 Mg4 H104 18.5(7)
Mg1 Mg4 H104 93.2(7)
H101 Mg4 H104 103.2(9)
C2 N1 C6 115.93(18)
C2 N1 Mg1 124.81(15)
C6 N1 Mg1 119.27(14)
C4 N2 C18 123.32(19)
C4 N2 Mg1 127.76(15)
C18 N2 Mg1 106.22(14)
C22 N3 C18 118.07(18)
C22 N3 Mg1 155.09(15)
C18 N3 Mg1 82.76(12)
C24 N4 C22 118.08(19)
C24 N4 Mg2 117.74(15)
C22 N4 Mg2 123.66(14)
C26 N5 C28 117.95(17)
C26 N5 Mg2 118.12(14)
C28 N5 Mg2 123.73(13)
C41 N6 C45 116.71(18)
C41 N6 Mg3 117.05(15)
C45 N6 Mg3 126.20(14)
C43 N7 C57 118.12(19)
C43 N7 Mg3 115.05(16)
C57 N7 Mg3 126.04(14)
C57 N8 C61 118.38(18)
C57 N8 Mg4 153.96(14)
C61 N8 Mg4 84.29(12)
C63 N9 C61 125.02(17)
C63 N9 Mg4 128.29(14)
C61 N9 Mg4 105.11(13)
C65 N10 C67 117.24(17)
C65 N10 Mg4 125.17(14)
C67 N10 Mg4 117.59(13)
C2 C1 H1A 110.3(17)
C2 C1 H1B 110.7(15)
H1A C1 H1B 112(2)
C2 C1 H1C 116(2)
H1A C1 H1C 104(3)
H1B C1 H1C 103(2)
N1 C2 C3 124.0(2)
N1 C2 C1 120.9(2)
C3 C2 C1 115.1(2)
C4 C3 C2 128.7(2)
C4 C3 H3 113.8(13)
C2 C3 H3 117.4(13)
N2 C4 C3 121.1(2)
N2 C4 C5 122.6(2)
C3 C4 C5 116.2(2)
C4 C5 H5A 109.9(15)
C4 C5 H5B 108.3(16)
H5A C5 H5B 113(2)
C4 C5 H5C 110.8(14)
H5A C5 H5C 111(2)
H5B C5 H5C 104(2)
C7 C6 C11 121.7(2)
C7 C6 N1 121.1(2)
C11 C6 N1 117.2(2)
C8 C7 C6 117.8(2)
C8 C7 C12 120.1(2)
C6 C7 C12 122.1(2)
C9 C8 C7 121.2(3)
C9 C8 H8 121.8(16)
C7 C8 H8 116.7(17)
C8 C9 C10 120.5(3)
C8 C9 H9 123.6(17)
C10 C9 H9 115.9(17)
C9 C10 C11 121.0(3)
C9 C10 H10 121.2(16)
C11 C10 H10 117.8(16)
C10 C11 C6 117.5(2)
C10 C11 C15 120.5(2)
C6 C11 C15 121.9(2)
C7 C12 C14 112.8(2)
C7 C12 C13 110.6(2)
C14 C12 C13 108.6(2)
C7 C12 H12 109.7(12)
C14 C12 H12 107.9(12)
C13 C12 H12 107.0(12)
C12 C13 H13A 109.4(14)
C12 C13 H13B 110.2(14)
H13A C13 H13B 115(2)
C12 C13 H13C 109.0(17)
H13A C13 H13C 108(2)
H13B C13 H13C 105(2)
C12 C14 H14A 111(2)
C12 C14 H14B 106.2(14)
H14A C14 H14B 110(2)
C12 C14 H14C 106(2)
H14A C14 H14C 119(3)
H14B C14 H14C 102(3)
C16 C15 C11 112.0(3)
C16 C15 C17 109.4(3)
C11 C15 C17 114.3(3)
C16 C15 H15 105.9(18)
C11 C15 H15 108.5(17)
C17 C15 H15 106.3(17)
C15 C16 H16A 114(2)
C15 C16 H16B 113.8(18)
H16A C16 H16B 114(3)
C15 C16 H16C 110.3(16)
H16A C16 H16C 102(3)
H16B C16 H16C 101(2)
C15 C17 H17A 106.1(19)
C15 C17 H17B 108.1(18)
H17A C17 H17B 111(3)
C15 C17 H17C 115(2)
H17A C17 H17C 102(3)
H17B C17 H17C 115(3)
N3 C18 C19 122.7(2)
N3 C18 N2 110.53(19)
C19 C18 N2 126.7(2)
N3 C18 Mg1 68.50(12)
C19 C18 Mg1 158.50(17)
N2 C18 Mg1 45.08(10)
C20 C19 C18 118.2(2)
C20 C19 H19 122.0(14)
C18 C19 H19 119.8(13)
C21 C20 C19 119.9(2)
C21 C20 H20 119.9(14)
C19 C20 H20 120.1(14)
C20 C21 C22 119.2(2)
C20 C21 H21 121.5(15)
C22 C21 H21 119.3(15)
N3 C22 C21 121.6(2)
N3 C22 N4 116.84(19)
C21 C22 N4 121.5(2)
C24 C23 H23A 117.2(14)
C24 C23 H23B 111.2(13)
H23A C23 H23B 100.2(19)
C24 C23 H23C 111.4(17)
H23A C23 H23C 108(2)
H23B C23 H23C 108(2)
N4 C24 C25 122.9(2)
N4 C24 C23 120.9(2)
C25 C24 C23 116.3(2)
C24 C25 C26 128.4(2)
C24 C25 H25 116.1(13)
C26 C25 H25 114.9(13)
N5 C26 C25 123.3(2)
N5 C26 C27 120.3(2)
C25 C26 C27 116.3(2)
C26 C27 H27A 112.6(15)
C26 C27 H27B 113.2(14)
H27A C27 H27B 107(2)
C26 C27 H27C 110.7(14)
H27A C27 H27C 104(2)
H27B C27 H27C 109(2)
C29 C28 C33 120.8(2)
C29 C28 N5 119.86(19)
C33 C28 N5 119.3(2)
C30 C29 C28 118.9(2)
C30 C29 C34 119.2(2)
C28 C29 C34 122.0(2)
C31 C30 C29 121.0(3)
C31 C30 H30 119.8(13)
C29 C30 H30 119.2(13)
C30 C31 C32 120.2(3)
C30 C31 H31 121.4(14)
C32 C31 H31 118.4(14)
C31 C32 C33 121.6(2)
C31 C32 H32 120.1(14)
C33 C32 H32 118.3(14)
C32 C33 C28 117.4(2)
C32 C33 C37 121.7(2)
C28 C33 C37 120.8(2)
C29 C34 C36 110.9(2)
C29 C34 C35 112.0(2)
C36 C34 C35 110.7(2)
C29 C34 H34 106.0(11)
C36 C34 H34 109.0(11)
C35 C34 H34 107.9(11)
C34 C35 H35A 112.0(16)
C34 C35 H35B 112.6(14)
H35A C35 H35B 105(2)
C34 C35 H35C 108.2(16)
H35A C35 H35C 107(2)
H35B C35 H35C 112(2)
C34 C36 H36A 108.4(15)
C34 C36 H36B 112.8(15)
H36A C36 H36B 108(2)
C34 C36 H36C 111.8(14)
H36A C36 H36C 108(2)
H36B C36 H36C 108(2)
C33 C37 C38 110.0(2)
C33 C37 C39 113.4(3)
C38 C37 C39 110.5(3)
C33 C37 H37 110.4(14)
C38 C37 H37 105.9(14)
C39 C37 H37 106.3(14)
C37 C38 H38A 113.7(16)
C37 C38 H38B 113.1(15)
H38A C38 H38B 106(2)
C37 C38 H38C 111.7(18)
H38A C38 H38C 105(3)
H38B C38 H38C 106(2)
C37 C39 H39A 114(2)
C37 C39 H39B 104.5(17)
H39A C39 H39B 115(3)
C37 C39 H39C 110.5(18)
H39A C39 H39C 105(3)
H39B C39 H39C 109(2)
C41 C40 H40A 113.7(16)
C41 C40 H40B 109.2(14)
H40A C40 H40B 113(2)
C41 C40 H40C 108.4(18)
H40A C40 H40C 102(2)
H40B C40 H40C 110(2)
N6 C41 C42 122.8(2)
N6 C41 C40 120.5(2)
C42 C41 C40 116.6(2)
C43 C42 C41 129.0(2)
C43 C42 H42 116.0(14)
C41 C42 H42 114.1(14)
N7 C43 C42 123.5(2)
N7 C43 C44 120.2(2)
C42 C43 C44 116.2(2)
C43 C44 H44A 118(2)
C43 C44 H44B 109.3(19)
H44A C44 H44B 101(3)
C43 C44 H44C 106(2)
H44A C44 H44C 115(3)
H44B C44 H44C 106(3)
C50 C45 C46 122.0(2)
C50 C45 N6 120.1(2)
C46 C45 N6 117.8(2)
C47 C46 C45 117.7(2)
C47 C46 C51 120.9(2)
C45 C46 C51 121.4(2)
C48 C47 C46 121.7(3)
C48 C47 H47 116.9(15)
C46 C47 H47 121.4(15)
C49 C48 C47 119.9(3)
C49 C48 H48 121.6(18)
C47 C48 H48 118.4(18)
C48 C49 C50 121.3(3)
C48 C49 H49 121.0(14)
C50 C49 H49 117.7(14)
C45 C50 C49 117.3(2)
C45 C50 C54 122.0(2)
C49 C50 C54 120.7(2)
C53B C51 C52A 122.2(4)
C53B C51 C46 116.9(4)
C52A C51 C46 114.1(3)
C53B C51 C52B 112.1(5)
C52A C51 C52B 23.4(3)
C46 C51 C52B 108.1(3)
C53B C51 C53A 26.4(4)
C52A C51 C53A 108.8(4)
C46 C51 C53A 111.4(3)
C52B C51 C53A 91.7(4)
C53B C51 H51 96(2)
C52A C51 H51 91(2)
C46 C51 H51 109(2)
C52B C51 H51 114(2)
C53A C51 H51 121(2)
C51 C52A H52A 109.5
C51 C52A H52B 109.5
C51 C52A H52C 109.5
C51 C53A H53A 109.5
C51 C53A H53B 109.5
C51 C53A H53C 109.5
C51 C52B H52D 109.5
C51 C52B H52E 109.5
H52D C52B H52E 109.5
C51 C52B H52F 109.5
H52D C52B H52F 109.5
H52E C52B H52F 109.5
C51 C53B H53D 109.5
C51 C53B H53E 109.5
H53D C53B H53E 109.5
C51 C53B H53F 109.5
H53D C53B H53F 109.5
H53E C53B H53F 109.5
C50 C54 C56 110.9(3)
C50 C54 C55 113.0(2)
C56 C54 C55 111.1(3)
C50 C54 H54 108.6(14)
C56 C54 H54 108.5(14)
C55 C54 H54 104.4(14)
C54 C55 H55A 113.9(17)
C54 C55 H55B 111.3(18)
H55A C55 H55B 105(3)
C54 C55 H55C 109.0(18)
H55A C55 H55C 113(2)
H55B C55 H55C 104(3)
C54 C56 H56A 113.4(15)
C54 C56 H56B 112.4(19)
H56A C56 H56B 107(2)
C54 C56 H56C 111.7(16)
H56A C56 H56C 107(2)
H56B C56 H56C 104(2)
N8 C57 C58 122.1(2)
N8 C57 N7 116.7(2)
C58 C57 N7 121.1(2)
C59 C58 C57 118.7(2)
C59 C58 H58 120.5(12)
C57 C58 H58 120.7(12)
C60 C59 C58 119.9(2)
C60 C59 H59 120.0(14)
C58 C59 H59 120.1(14)
C59 C60 C61 118.8(2)
C59 C60 H60 119.4(12)
C61 C60 H60 121.8(12)
N8 C61 N9 109.48(17)
N8 C61 C60 121.8(2)
N9 C61 C60 128.6(2)
N8 C61 Mg4 66.28(11)
N9 C61 Mg4 45.82(9)
C60 C61 Mg4 160.73(15)
C63 C62 H62A 110.8(14)
C63 C62 H62B 108.3(13)
H62A C62 H62B 109.9(19)
C63 C62 H62C 112.1(13)
H62A C62 H62C 105.3(19)
H62B C62 H62C 110.6(18)
N9 C63 C64 121.60(19)
N9 C63 C62 122.52(19)
C64 C63 C62 115.9(2)
C63 C64 C65 128.9(2)
C63 C64 H64 115.6(12)
C65 C64 H64 115.2(12)
N10 C65 C64 123.53(19)
N10 C65 C66 122.0(2)
C64 C65 C66 114.4(2)
C65 C66 H66A 113.5(16)
C65 C66 H66B 111.0(14)
H66A C66 H66B 108(2)
C65 C66 H66C 111.9(16)
H66A C66 H66C 105(2)
H66B C66 H66C 107(2)
C68 C67 C72 121.3(2)
C68 C67 N10 118.89(19)
C72 C67 N10 119.80(19)
C69 C68 C67 118.3(2)
C69 C68 C73 120.0(2)
C67 C68 C73 121.6(2)
C70 C69 C68 121.2(2)
C70 C69 H69 121.0(13)
C68 C69 H69 117.8(13)
C69 C70 C71 119.8(2)
C69 C70 H70 120.4(15)
C71 C70 H70 119.8(15)
C70 C71 C72 121.6(2)
C70 C71 H71 122.3(13)
C72 C71 H71 116.0(13)
C71 C72 C67 117.7(2)
C71 C72 C76 119.3(2)
C67 C72 C76 123.0(2)
C75 C73 C68 112.2(2)
C75 C73 C74 109.7(2)
C68 C73 C74 112.2(2)
C75 C73 H73 107.4(14)
C68 C73 H73 108.1(14)
C74 C73 H73 107.1(14)
C73 C74 H74A 111.1(16)
C73 C74 H74B 109.3(13)
H74A C74 H74B 105(2)
C73 C74 H74C 112.3(18)
H74A C74 H74C 109(2)
H74B C74 H74C 111(2)
C73 C75 H75A 112.4(16)
C73 C75 H75B 111.0(16)
H75A C75 H75B 112(2)
C73 C75 H75C 108.7(16)
H75A C75 H75C 107(2)
H75B C75 H75C 105(2)
C77 C76 C72 111.7(2)
C77 C76 C78 109.6(2)
C72 C76 C78 111.8(2)
C77 C76 H76 109.2(13)
C72 C76 H76 108.0(13)
C78 C76 H76 106.3(13)
C76 C77 H77A 112.1(14)
C76 C77 H77B 113.3(14)
H77A C77 H77B 102(2)
C76 C77 H77C 110.5(14)
H77A C77 H77C 110(2)
H77B C77 H77C 109(2)
C76 C78 H78A 107.9(16)
C76 C78 H78B 110.4(15)
H78A C78 H78B 113(2)
C76 C78 H78C 108.2(16)
H78A C78 H78C 103(2)
H78B C78 H78C 114(2)

loop_
_geom_bond_atom_site_label_1
_geom_bond_atom_site_label_2
_geom_bond_distance
Mg1 N2 2.0555(19)
Mg1 N1 2.1208(19)
Mg1 N3 2.6145(19)
Mg1 C18 2.788(2)
Mg1 Mg3 3.4098(10)
Mg1 Mg4 3.6145(10)
Mg1 H101 1.83(2)
Mg1 H103 1.84(2)
Mg2 N4 2.0309(19)
Mg2 N5 2.0621(18)
Mg2 Mg3 3.3943(10)
Mg2 Mg4 3.4409(10)
Mg2 H102 1.79(2)
Mg2 H104 1.82(2)
Mg3 N7 2.040(2)
Mg3 N6 2.0552(18)
Mg3 H102 1.81(2)
Mg3 H103 1.79(2)
Mg4 N9 2.0520(18)
Mg4 N10 2.1391(18)
Mg4 N8 2.5418(18)
Mg4 C61 2.763(2)
Mg4 H101 1.86(2)
Mg4 H104 1.80(2)
N1 C2 1.319(3)
N1 C6 1.443(3)
N2 C4 1.341(3)
N2 C18 1.394(3)
N3 C22 1.344(3)
N3 C18 1.351(3)
N4 C24 1.340(3)
N4 C22 1.400(3)
N5 C26 1.324(3)
N5 C28 1.432(3)
N6 C41 1.324(3)
N6 C45 1.438(3)
N7 C43 1.341(3)
N7 C57 1.412(3)
N8 C57 1.337(3)
N8 C61 1.364(3)
N9 C63 1.339(3)
N9 C61 1.391(3)
N10 C65 1.317(3)
N10 C67 1.440(3)
C1 C2 1.512(3)
C1 H1A 0.93(3)
C1 H1B 0.91(3)
C1 H1C 0.95(3)
C2 C3 1.420(3)
C3 C4 1.385(3)
C3 H3 0.92(2)
C4 C5 1.514(3)
C5 H5A 0.97(3)
C5 H5B 0.97(3)
C5 H5C 0.95(2)
C6 C7 1.402(3)
C6 C11 1.406(3)
C7 C8 1.392(4)
C7 C12 1.519(4)
C8 C9 1.371(4)
C8 H8 0.93(3)
C9 C10 1.375(4)
C9 H9 0.99(3)
C10 C11 1.398(4)
C10 H10 1.00(3)
C11 C15 1.511(4)
C12 C14 1.532(4)
C12 C13 1.535(4)
C12 H12 1.03(2)
C13 H13A 1.03(3)
C13 H13B 1.02(2)
C13 H13C 0.95(3)
C14 H14A 1.13(4)
C14 H14B 1.08(3)
C14 H14C 0.94(3)
C15 C16 1.494(5)
C15 C17 1.521(5)
C15 H15 0.97(3)
C16 H16A 1.00(4)
C16 H16B 1.03(4)
C16 H16C 1.03(3)
C17 H17A 1.11(4)
C17 H17B 1.08(3)
C17 H17C 0.91(3)
C18 C19 1.389(3)
C19 C20 1.377(3)
C19 H19 0.90(2)
C20 C21 1.369(3)
C20 H20 0.99(2)
C21 C22 1.397(3)
C21 H21 0.89(2)
C23 C24 1.516(3)
C23 H23A 0.96(3)
C23 H23B 1.02(2)
C23 H23C 0.95(3)
C24 C25 1.394(3)
C25 C26 1.411(3)
C25 H25 0.95(2)
C26 C27 1.511(3)
C27 H27A 0.99(3)
C27 H27B 0.99(2)
C27 H27C 0.97(3)
C28 C29 1.399(3)
C28 C33 1.415(3)
C29 C30 1.398(3)
C29 C34 1.517(3)
C30 C31 1.367(3)
C30 H30 0.97(2)
C31 C32 1.375(4)
C31 H31 0.98(3)
C32 C33 1.404(3)
C32 H32 0.97(2)
C33 C37 1.514(4)
C34 C36 1.520(3)
C34 C35 1.521(3)
C34 H34 1.03(2)
C35 H35A 1.03(3)
C35 H35B 1.01(3)
C35 H35C 0.98(3)
C36 H36A 0.98(3)
C36 H36B 1.00(3)
C36 H36C 1.02(3)
C37 C38 1.524(4)
C37 C39 1.533(4)
C37 H37 0.96(2)
C38 H38A 0.98(3)
C38 H38B 1.01(3)
C38 H38C 0.93(3)
C39 H39A 0.99(4)
C39 H39B 1.01(3)
C39 H39C 1.03(3)
C40 C41 1.506(3)
C40 H40A 0.94(3)
C40 H40B 1.02(3)
C40 H40C 0.99(3)
C41 C42 1.402(3)
C42 C43 1.390(3)
C42 H42 0.97(2)
C43 C44 1.514(4)
C44 H44A 0.99(4)
C44 H44B 0.94(3)
C44 H44C 0.97(4)
C45 C50 1.398(3)
C45 C46 1.403(3)
C46 C47 1.381(3)
C46 C51 1.513(3)
C47 C48 1.375(4)
C47 H47 0.93(3)
C48 C49 1.374(4)
C48 H48 0.98(3)
C49 C50 1.404(3)
C49 H49 1.01(3)
C50 C54 1.510(3)
C51 C53B 1.474(7)
C51 C52A 1.475(6)
C51 C52B 1.576(7)
C51 C53A 1.596(7)
C51 H51 0.95(3)
C52A H52A 0.9800
C52A H52B 0.9800
C52A H52C 0.9800
C53A H53A 0.9800
C53A H53B 0.9800
C53A H53C 0.9800
C52B H52D 0.9800
C52B H52E 0.9800
C52B H52F 0.9800
C53B H53D 0.9800
C53B H53E 0.9800
C53B H53F 0.9800
C54 C56 1.524(4)
C54 C55 1.528(4)
C54 H54 0.95(2)
C55 H55A 1.03(3)
C55 H55B 1.01(3)
C55 H55C 1.04(3)
C56 H56A 1.06(3)
C56 H56B 0.96(3)
C56 H56C 1.05(3)
C57 C58 1.395(3)
C58 C59 1.380(3)
C58 H58 0.98(2)
C59 C60 1.370(3)
C59 H59 0.95(2)
C60 C61 1.391(3)
C60 H60 0.95(2)
C62 C63 1.519(3)
C62 H62A 0.97(2)
C62 H62B 0.99(2)
C62 H62C 1.01(2)
C63 C64 1.373(3)
C64 C65 1.418(3)
C64 H64 0.93(2)
C65 C66 1.515(3)
C66 H66A 0.94(3)
C66 H66B 1.02(3)
C66 H66C 0.96(3)
C67 C68 1.402(3)
C67 C72 1.403(3)
C68 C69 1.388(3)
C68 C73 1.515(3)
C69 C70 1.375(3)
C69 H69 0.95(2)
C70 C71 1.377(3)
C70 H70 0.92(2)
C71 C72 1.391(3)
C71 H71 0.99(2)
C72 C76 1.527(3)
C73 C75 1.506(4)
C73 C74 1.525(4)
C73 H73 0.99(3)
C74 H74A 1.11(3)
C74 H74B 1.08(3)
C74 H74C 0.93(3)
C75 H75A 1.04(3)
C75 H75B 1.11(3)
C75 H75C 0.95(3)
C76 C77 1.513(4)
C76 C78 1.536(4)
C76 H76 0.96(2)
C77 H77A 1.02(3)
C77 H77B 1.03(3)
C77 H77C 0.95(2)
C78 H78A 1.05(3)
C78 H78B 1.03(3)
C78 H78C 0.96(3)

loop_
_platon_squeeze_void_nr
_platon_squeeze_void_average_x
_platon_squeeze_void_average_y
_platon_squeeze_void_average_z
_platon_squeeze_void_volume
_platon_squeeze_void_count_electrons
_platon_squeeze_void_content
1 0.000 0.000 0.000 289 52 ' '
2 0.525 0.014 0.972 7 0 ' '
3 0.830 0.042 0.681 12 0 ' '
4 1.000 0.500 0.500 289 52 ' '
5 0.830 0.458 0.181 12 0 ' '
6 0.525 0.486 0.472 7 0 ' '
7 0.474 0.515 0.529 7 0 ' '
8 0.170 0.542 0.819 12 0 ' '
9 0.170 0.958 0.319 12 0 ' '
10 0.474 0.985 0.029 7 0 ' '
